data_2224801
loop_
_publ_author_name
'Wang, Wenguo'
'Barea, Elisa'
'Linares, F\'atima'

_publ_section_title
;<i>catena</i>-Poly[[[triaquamanganese(II)]-\m-4,4'-bipyridine-\k^2^<i>N</i>:<i>N</i>'-[triaquamanganese(II)]-\m-pyrimidine-4,6-dicarboxylato-\k^4^<i>N</i>^1^,<i>O</i>^6^:<i>N</i>^3^,<i>O</i>^4^]
 sulfate trihydrate]
;
_journal_coeditor_code WM2288
_journal_issue 1
_journal_name_full 'Acta Crystallographica Section E'
_journal_page_first m86
_journal_page_last m87
_journal_paper_doi 10.1107/S1600536809053896
_journal_volume 66
_journal_year 2010
_chemical_formula_iupac '[Mn2 (C6 H2 N2 O4) (C10 H8 N2) (H2 O)6] S O4, 3H2 O'
_chemical_formula_moiety 'C16 H22 Mn2 N4 O10 +, O4 S -, 3(H2 O)'
_chemical_formula_sum 'C16 H28 Mn2 N4 O17 S'
_chemical_formula_weight 690.36
_chemical_name_systematic
;
<i>catena</i>-Poly[[[triaquamanganese(II)]-\m-4,4'-bipyridine-
\k^2^<i>N</i>:<i>N</i>'-[triaquamanganese(II)]-\m-pyrimidine-4,6-
dicarboxylato-\k^4^<i>N</i>^1^,<i>O</i>^6^:<i>N</i>^3^,<i>O</i>^4^] sulfate
trihydrate]
;
_space_group_IT_number 14
_symmetry_cell_setting monoclinic
_symmetry_space_group_name_Hall '-P 2ybc'
_symmetry_space_group_name_H-M 'P 1 21/c 1'
_atom_sites_solution_hydrogens geom
_atom_sites_solution_primary direct
_atom_sites_solution_secondary difmap
_audit_creation_method SHELXL-97
_cell_angle_alpha 90.00
_cell_angle_beta 111.044(2)
_cell_angle_gamma 90.00
_cell_formula_units_Z 4
_cell_length_a 18.745(2)
_cell_length_b 10.7639(14)
_cell_length_c 14.1585(18)
_cell_measurement_reflns_used 5467
_cell_measurement_temperature 298(2)
_cell_measurement_theta_max 28.32
_cell_measurement_theta_min 2.22
_cell_volume 2666.2(6)
_computing_cell_refinement 'SAINT (Bruker, 2001)'
_computing_data_collection 'SMART (Bruker, 2001)'
_computing_data_reduction 'SAINT (Bruker, 2001)'
_computing_molecular_graphics 'XP in SHELXTL (Sheldrick, 2008)'
_computing_publication_material 'publCIF (Westrip, 2010)'
_computing_structure_refinement 'SHELXTL (Sheldrick, 2008)'
_computing_structure_solution 'SHELXTL (Sheldrick, 2008)'
_diffrn_ambient_temperature 298(2)
_diffrn_measured_fraction_theta_full 0.995
_diffrn_measured_fraction_theta_max 0.935
_diffrn_measurement_device_type 'Bruker SMART APEX CCD area-detector'
_diffrn_measurement_method '\f and \w scans'
_diffrn_radiation_monochromator graphite
_diffrn_radiation_source 'fine-focus sealed tube'
_diffrn_radiation_type MoK\a
_diffrn_radiation_wavelength 0.71073
_diffrn_reflns_av_R_equivalents 0.0287
_diffrn_reflns_av_sigmaI/netI 0.0244
_diffrn_reflns_limit_h_max 24
_diffrn_reflns_limit_h_min -24
_diffrn_reflns_limit_k_max 14
_diffrn_reflns_limit_k_min -14
_diffrn_reflns_limit_l_max 18
_diffrn_reflns_limit_l_min -18
_diffrn_reflns_number 30075
_diffrn_reflns_theta_full 27.00
_diffrn_reflns_theta_max 28.32
_diffrn_reflns_theta_min 2.22
_diffrn_standards_number 0
_exptl_absorpt_coefficient_mu 1.111
_exptl_absorpt_correction_T_max 0.794
_exptl_absorpt_correction_T_min 0.693
_exptl_absorpt_correction_type multi-scan
_exptl_absorpt_process_details '(SADABS; Sheldrick, 2004)'
_exptl_crystal_colour yellow
_exptl_crystal_density_diffrn 1.720
_exptl_crystal_density_method 'not measured'
_exptl_crystal_description prismatic
_exptl_crystal_F_000 1416
_exptl_crystal_size_max 0.32
_exptl_crystal_size_mid 0.27
_exptl_crystal_size_min 0.21
_refine_diff_density_max 0.623
_refine_diff_density_min -0.364
_refine_ls_extinction_method none
_refine_ls_goodness_of_fit_ref 1.092
_refine_ls_hydrogen_treatment mixed
_refine_ls_matrix_type full
_refine_ls_number_parameters 403
_refine_ls_number_reflns 6219
_refine_ls_number_restraints 14
_refine_ls_restrained_S_all 1.091
_refine_ls_R_factor_all 0.0468
_refine_ls_R_factor_gt 0.0414
_refine_ls_shift/su_max 0.001
_refine_ls_shift/su_mean 0.000
_refine_ls_structure_factor_coef Fsqd
_refine_ls_weighting_details 'w=1/[\s^2^(Fo^2^)+(0.0452P)^2^+3.6924P] where P=(Fo^2^+2Fc^2^)/3'
_refine_ls_weighting_scheme calc
_refine_ls_wR_factor_gt 0.1121
_refine_ls_wR_factor_ref 0.1151
_reflns_number_gt 5467
_reflns_number_total 6219
_reflns_threshold_expression I>2\s(I)
_cod_data_source_file wm2288.cif
_cod_data_source_block I
_cod_depositor_comments
;
The following automatic conversions were performed:
'_symmetry_cell_setting' value 'Monoclinic' changed to 'monoclinic'
according to '/home/saulius/struct/CIF-dictionaries/cif_core.dic'
dictionary named 'cif_core.dic' version 2.4.1 from 2010-06-29.

Automatic conversion script
Id: cif_fix_enum 1527 2010-12-29 10:47:43Z saulius 

The following automatic conversions were performed:

'_symmetry_cell_setting' value 'Monoclinic' changed to 'monoclinic'
according to /home/saulius/struct/CIF-dictionaries/cif_core.dic
dictionary named 'cif_core.dic' version 2.4.1 from 2010-06-29.

Automatic conversion script
Id: cif_fix_values 1715 2011-07-08 13:25:40Z adriana 
;
_cod_original_sg_symbol_H-M 'P 21/c'
_cod_database_code 2224801
_cod_database_fobs_code 2224801

loop_
_symmetry_equiv_pos_as_xyz
'x, y, z'
'-x, y+1/2, -z+1/2'
'-x, -y, -z'
'x, -y-1/2, z-1/2'

loop_
_atom_site_type_symbol
_atom_site_label
_atom_site_fract_x
_atom_site_fract_y
_atom_site_fract_z
_atom_site_U_iso_or_equiv
_atom_site_adp_type
_atom_site_calc_flag
_atom_site_refinement_flags
_atom_site_occupancy
_atom_site_disorder_assembly
_atom_site_disorder_group
Mn Mn1 0.08050(2) 0.39447(4) 0.41167(3) 0.02939(11) Uani d . 1 . .
Mn Mn2 0.44821(2) 0.39042(4) 0.63222(3) 0.02798(11) Uani d . 1 . .
S S3 0.73306(3) -0.23319(6) 0.71958(5) 0.03205(15) Uani d . 1 . .
O O42 0.06099(10) 0.59414(18) 0.41849(16) 0.0379(4) Uani d . 1 . .
O O62 0.46593(10) 0.59002(17) 0.61315(15) 0.0347(4) Uani d . 1 . .
O O61 0.41374(11) 0.77834(18) 0.57634(16) 0.0402(5) Uani d . 1 . .
C C6 0.33123(13) 0.6050(2) 0.55476(18) 0.0254(5) Uani d . 1 . .
C C4 0.19647(13) 0.6050(2) 0.48627(19) 0.0269(5) Uani d . 1 . .
O O41 0.11712(12) 0.7803(2) 0.4390(2) 0.0518(6) Uani d . 1 . .
N N3 0.19627(11) 0.48139(19) 0.49708(16) 0.0282(4) Uani d . 1 . .
C C4B1 0.72311(13) 0.2647(2) 0.73258(18) 0.0275(5) Uani d . 1 . .
O O4S 0.68705(13) -0.1207(2) 0.6968(2) 0.0562(6) Uani d . 1 . .
N N1B1 0.57019(12) 0.3380(2) 0.67793(17) 0.0317(5) Uani d . 1 . .
C C61 0.41011(13) 0.6651(2) 0.58391(18) 0.0283(5) Uani d . 1 . .
N N1 0.33086(11) 0.48247(19) 0.56945(15) 0.0266(4) Uani d . 1 . .
O O3S 0.71671(16) -0.3041(3) 0.7977(2) 0.0683(8) Uani d . 1 . .
C C4B 0.80457(13) 0.2258(2) 0.76527(19) 0.0285(5) Uani d . 1 . .
O O2S 0.81545(12) -0.2037(2) 0.75528(17) 0.0502(6) Uani d . 1 . .
C C5 0.26391(13) 0.6720(2) 0.51419(19) 0.0292(5) Uani d . 1 . .
H H5 0.2640 0.7577 0.5061 0.035 Uiso calc R 1 . .
C C41 0.11792(14) 0.6673(3) 0.4435(2) 0.0322(5) Uani d . 1 . .
C C3B1 0.70266(15) 0.3893(3) 0.7259(2) 0.0393(7) Uani d . 1 . .
H H3B1 0.7398 0.4508 0.7388 0.047 Uiso calc R 1 . .
C C6B1 0.66448(14) 0.1778(2) 0.7099(2) 0.0320(5) Uani d . 1 . .
H H6B1 0.6755 0.0933 0.7131 0.038 Uiso calc R 1 . .
C C5B1 0.58987(14) 0.2179(3) 0.6825(2) 0.0347(6) Uani d . 1 . .
H H5B1 0.5513 0.1585 0.6664 0.042 Uiso calc R 1 . .
C C5B 0.82614(16) 0.1080(3) 0.7465(2) 0.0399(7) Uani d . 1 . .
H H5B 0.7892 0.0508 0.7103 0.048 Uiso calc R 1 . .
C C2B1 0.62669(15) 0.4210(3) 0.6999(2) 0.0397(6) Uani d . 1 . .
H H2B1 0.6142 0.5049 0.6975 0.048 Uiso calc R 1 . .
C C2 0.26343(13) 0.4251(2) 0.53933(19) 0.0288(5) Uani d . 1 . .
H H2 0.2633 0.3396 0.5485 0.035 Uiso calc R 1 . .
C C3B 0.86230(16) 0.3063(3) 0.8178(3) 0.0486(8) Uani d . 1 . .
H H3B 0.8509 0.3867 0.8318 0.058 Uiso calc R 1 . .
O O1S 0.71547(15) -0.3118(3) 0.6300(2) 0.0710(8) Uani d . 1 . .
C C6B 0.90251(15) 0.0755(3) 0.7817(2) 0.0372(6) Uani d . 1 . .
H H6B 0.9157 -0.0042 0.7685 0.045 Uiso calc R 1 . .
C C2B 0.93727(16) 0.2667(3) 0.8495(3) 0.0541(9) Uani d . 1 . .
H H2B 0.9754 0.3228 0.8842 0.065 Uiso calc R 1 . .
N N1B 0.95814(12) 0.1532(2) 0.83358(18) 0.0332(5) Uani d . 1 . .
O O1W 0.10573(14) 0.4228(2) 0.27392(19) 0.0519(6) Uani d D 1 . .
H H1AW 0.0712(16) 0.435(4) 0.2194(15) 0.062 Uiso d D 1 . .
H H1BW 0.1360(18) 0.375(3) 0.264(3) 0.062 Uiso d D 1 . .
O O2W 0.43373(12) 0.3359(3) 0.48008(17) 0.0513(6) Uani d D 1 . .
H H2BW 0.4601(19) 0.363(4) 0.449(3) 0.062 Uiso d D 1 . .
H H2AW 0.3894(8) 0.326(4) 0.442(2) 0.062 Uiso d D 1 . .
O O21W 0.40118(13) 0.2081(2) 0.63974(18) 0.0447(5) Uani d D 1 . .
H H21A 0.3698(16) 0.209(3) 0.668(2) 0.054 Uiso d D 1 . .
H H21B 0.386(2) 0.152(2) 0.597(2) 0.054 Uiso d D 1 . .
O O11W 0.07172(11) 0.3346(2) 0.55418(16) 0.0440(5) Uani d D 1 . .
H H11A 0.0316(11) 0.344(4) 0.564(3) 0.053 Uiso d D 1 . .
H H11B 0.1089(13) 0.329(4) 0.6068(15) 0.053 Uiso d D 1 . .
O O5W 0.33986(19) 0.0155(3) 0.5038(2) 0.0762(9) Uani d . 1 . .
H H5AW 0.3389 0.0424 0.4493 0.091 Uiso d R 1 . .
H H5BW 0.3658 -0.0473 0.5088 0.091 Uiso d R 1 . .
O O4W -0.0045(3) 0.4496(4) 0.0930(3) 0.1043(14) Uani d D 1 . .
H H4AW -0.041(2) 0.401(5) 0.076(5) 0.125 Uiso d D 1 . .
H H4BW 0.014(4) 0.418(6) 0.054(4) 0.125 Uiso d D 1 . .
O O3W 0.1920(3) 0.0473(4) 0.5488(3) 0.1201(15) Uani d . 1 . .
H H3AW 0.1503 0.0425 0.5549 0.144 Uiso d R 1 . .
H H3BW 0.2201 0.0916 0.5941 0.144 Uiso d R 1 . .
O O12W 0.12484(14) 0.2100(2) 0.40278(19) 0.0480(5) Uani d D 1 . .
H H12A 0.1488(19) 0.169(3) 0.4530(18) 0.058 Uiso d D 1 . .
H H12B 0.1474(19) 0.199(4) 0.364(2) 0.058 Uiso d D 1 . .
O O22W 0.45581(11) 0.4068(2) 0.79051(16) 0.0377(4) Uani d D 1 . .
H H22A 0.4150(10) 0.391(3) 0.797(3) 0.045 Uiso d D 1 . .
H H22B 0.4929(13) 0.371(3) 0.831(2) 0.045 Uiso d D 1 . .

loop_
_atom_site_aniso_label
_atom_site_aniso_U_11
_atom_site_aniso_U_22
_atom_site_aniso_U_33
_atom_site_aniso_U_12
_atom_site_aniso_U_13
_atom_site_aniso_U_23
Mn1 0.01547(18) 0.0318(2) 0.0378(2) -0.00094(14) 0.00581(15) 0.00010(15)
Mn2 0.01635(18) 0.0299(2) 0.0356(2) 0.00222(13) 0.00679(15) 0.00286(15)
S3 0.0237(3) 0.0358(3) 0.0379(3) -0.0039(2) 0.0126(3) -0.0078(3)
O42 0.0181(8) 0.0374(10) 0.0546(12) 0.0046(7) 0.0087(8) -0.0006(9)
O62 0.0174(8) 0.0339(10) 0.0491(11) -0.0013(7) 0.0074(8) 0.0057(8)
O61 0.0278(9) 0.0305(10) 0.0569(12) -0.0052(8) 0.0086(9) 0.0014(9)
C6 0.0193(11) 0.0280(12) 0.0280(11) -0.0011(9) 0.0074(9) -0.0009(9)
C4 0.0190(11) 0.0285(12) 0.0318(12) 0.0028(9) 0.0075(9) 0.0002(9)
O41 0.0319(11) 0.0336(11) 0.0861(17) 0.0099(9) 0.0164(11) 0.0090(11)
N3 0.0187(9) 0.0279(10) 0.0363(11) 0.0012(8) 0.0077(8) 0.0009(8)
C4B1 0.0185(11) 0.0296(12) 0.0322(12) 0.0027(9) 0.0064(9) 0.0015(10)
O4S 0.0382(12) 0.0447(13) 0.0896(18) 0.0063(10) 0.0277(12) 0.0078(12)
N1B1 0.0202(10) 0.0348(12) 0.0372(11) 0.0028(8) 0.0068(8) 0.0011(9)
C61 0.0205(11) 0.0317(13) 0.0305(12) -0.0036(9) 0.0066(9) 0.0010(10)
N1 0.0176(9) 0.0285(10) 0.0313(10) 0.0008(8) 0.0061(8) 0.0026(8)
O3S 0.0730(18) 0.0612(16) 0.093(2) 0.0118(14) 0.0574(16) 0.0194(14)
C4B 0.0187(11) 0.0292(12) 0.0349(12) 0.0019(9) 0.0064(9) 0.0027(10)
O2S 0.0283(10) 0.0618(15) 0.0542(13) -0.0055(10) 0.0072(9) -0.0114(11)
C5 0.0223(11) 0.0251(12) 0.0387(13) 0.0008(9) 0.0092(10) 0.0007(10)
C41 0.0195(11) 0.0347(14) 0.0416(14) 0.0060(10) 0.0102(10) 0.0029(11)
C3B1 0.0199(12) 0.0286(13) 0.0628(19) -0.0016(10) 0.0068(12) 0.0024(12)
C6B1 0.0218(11) 0.0268(12) 0.0450(14) 0.0008(9) 0.0090(10) -0.0015(10)
C5B1 0.0206(12) 0.0314(13) 0.0500(16) -0.0022(10) 0.0100(11) -0.0029(11)
C5B 0.0237(13) 0.0335(14) 0.0549(17) -0.0012(10) 0.0048(12) -0.0092(12)
C2B1 0.0247(13) 0.0270(13) 0.0607(18) 0.0044(10) 0.0073(12) 0.0021(12)
C2 0.0192(11) 0.0264(12) 0.0376(13) 0.0003(9) 0.0064(10) 0.0025(10)
C3B 0.0236(13) 0.0295(14) 0.080(2) 0.0028(11) 0.0031(14) -0.0115(14)
O1S 0.0519(15) 0.090(2) 0.0696(17) -0.0077(14) 0.0206(13) -0.0426(15)
C6B 0.0238(12) 0.0311(13) 0.0511(16) 0.0041(10) 0.0068(11) -0.0045(12)
C2B 0.0222(13) 0.0356(16) 0.089(3) -0.0018(11) 0.0008(14) -0.0155(16)
N1B 0.0175(10) 0.0322(11) 0.0450(13) 0.0025(8) 0.0055(9) 0.0002(9)
O1W 0.0490(14) 0.0593(15) 0.0528(13) 0.0171(11) 0.0249(11) 0.0136(12)
O2W 0.0264(10) 0.0890(18) 0.0385(11) -0.0109(11) 0.0116(9) -0.0063(11)
O21W 0.0458(12) 0.0376(11) 0.0572(14) -0.0097(9) 0.0263(11) -0.0072(9)
O11W 0.0234(9) 0.0704(15) 0.0373(11) 0.0081(10) 0.0097(8) 0.0067(10)
O5W 0.103(2) 0.0530(16) 0.0651(17) 0.0213(15) 0.0207(16) -0.0019(13)
O4W 0.121(3) 0.105(3) 0.066(2) -0.079(3) 0.0082(19) 0.0021(18)
O3W 0.155(4) 0.093(3) 0.087(3) 0.023(3) 0.013(2) 0.032(2)
O12W 0.0500(13) 0.0449(13) 0.0583(14) 0.0126(10) 0.0305(11) 0.0090(10)
O22W 0.0284(10) 0.0438(11) 0.0395(10) 0.0049(8) 0.0106(8) 0.0049(8)

loop_
_atom_type_symbol
_atom_type_description
_atom_type_scat_dispersion_real
_atom_type_scat_dispersion_imag
_atom_type_scat_source
C C 0.0033 0.0016 'International Tables Vol C Tables 4.2.6.8 and 6.1.1.4'
H H 0.0000 0.0000 'International Tables Vol C Tables 4.2.6.8 and 6.1.1.4'
N N 0.0061 0.0033 'International Tables Vol C Tables 4.2.6.8 and 6.1.1.4'
O O 0.0106 0.0060 'International Tables Vol C Tables 4.2.6.8 and 6.1.1.4'
S S 0.1246 0.1234 'International Tables Vol C Tables 4.2.6.8 and 6.1.1.4'
Mn Mn 0.3368 0.7283 'International Tables Vol C Tables 4.2.6.8 and 6.1.1.4'

loop_
_geom_angle_atom_site_label_1
_geom_angle_atom_site_label_2
_geom_angle_atom_site_label_3
_geom_angle_site_symmetry_1
_geom_angle_site_symmetry_3
_geom_angle
_geom_angle_publ_flag
O12W Mn1 O11W . . 86.62(9) ?
O12W Mn1 O1W . . 82.31(9) ?
O11W Mn1 O1W . . 168.25(9) ?
O12W Mn1 O42 . . 166.73(8) ?
O11W Mn1 O42 . . 100.38(9) ?
O1W Mn1 O42 . . 89.74(9) ?
O12W Mn1 N1B . 4_465 96.20(9) ?
O11W Mn1 N1B . 4_465 89.12(8) ?
O1W Mn1 N1B . 4_465 95.96(9) ?
O42 Mn1 N1B . 4_465 95.17(8) ?
O12W Mn1 N3 . . 95.45(9) ?
O11W Mn1 N3 . . 90.24(8) ?
O1W Mn1 N3 . . 86.91(9) ?
O42 Mn1 N3 . . 73.43(7) ?
N1B Mn1 N3 4_465 . 168.27(8) ?
O2W Mn2 O21W . . 83.99(10) ?
O2W Mn2 O22W . . 168.25(9) ?
O21W Mn2 O22W . . 84.33(8) ?
O2W Mn2 O62 . . 96.50(9) ?
O21W Mn2 O62 . . 165.68(8) ?
O22W Mn2 O62 . . 95.12(8) ?
O2W Mn2 N1B1 . . 88.22(8) ?
O21W Mn2 N1B1 . . 98.64(9) ?
O22W Mn2 N1B1 . . 92.31(8) ?
O62 Mn2 N1B1 . . 95.68(8) ?
O2W Mn2 N1 . . 88.34(8) ?
O21W Mn2 N1 . . 93.45(8) ?
O22W Mn2 N1 . . 93.60(7) ?
O62 Mn2 N1 . . 72.29(7) ?
N1B1 Mn2 N1 . . 167.02(8) ?
O4S S3 O1S . . 111.02(17) ?
O4S S3 O3S . . 109.49(15) ?
O1S S3 O3S . . 108.10(19) ?
O4S S3 O2S . . 111.16(14) ?
O1S S3 O2S . . 107.70(14) ?
O3S S3 O2S . . 109.30(16) ?
C41 O42 Mn1 . . 118.98(16) ?
C61 O62 Mn2 . . 121.17(15) ?
N1 C6 C5 . . 121.5(2) ?
N1 C6 C61 . . 115.7(2) ?
C5 C6 C61 . . 122.7(2) ?
N3 C4 C5 . . 121.6(2) ?
N3 C4 C41 . . 116.0(2) ?
C5 C4 C41 . . 122.3(2) ?
C2 N3 C4 . . 117.6(2) ?
C2 N3 Mn1 . . 128.39(17) ?
C4 N3 Mn1 . . 112.93(16) ?
C3B1 C4B1 C6B1 . . 117.3(2) ?
C3B1 C4B1 C4B . . 121.4(2) ?
C6B1 C4B1 C4B . . 121.3(2) ?
C2B1 N1B1 C5B1 . . 117.0(2) ?
C2B1 N1B1 Mn2 . . 123.17(18) ?
C5B1 N1B1 Mn2 . . 119.85(17) ?
O61 C61 O62 . . 126.6(2) ?
O61 C61 C6 . . 118.3(2) ?
O62 C61 C6 . . 115.1(2) ?
C2 N1 C6 . . 117.7(2) ?
C2 N1 Mn2 . . 126.51(17) ?
C6 N1 Mn2 . . 115.55(15) ?
C3B C4B C5B . . 116.9(2) ?
C3B C4B C4B1 . . 120.7(2) ?
C5B C4B C4B1 . . 122.4(2) ?
C4 C5 C6 . . 116.7(2) ?
C4 C5 H5 . . 121.6 ?
C6 C5 H5 . . 121.6 ?
O41 C41 O42 . . 127.7(2) ?
O41 C41 C4 . . 116.8(2) ?
O42 C41 C4 . . 115.5(2) ?
C2B1 C3B1 C4B1 . . 119.4(2) ?
C2B1 C3B1 H3B1 . . 120.3 ?
C4B1 C3B1 H3B1 . . 120.3 ?
C5B1 C6B1 C4B1 . . 119.5(2) ?
C5B1 C6B1 H6B1 . . 120.3 ?
C4B1 C6B1 H6B1 . . 120.3 ?
N1B1 C5B1 C6B1 . . 123.3(2) ?
N1B1 C5B1 H5B1 . . 118.3 ?
C6B1 C5B1 H5B1 . . 118.3 ?
C6B C5B C4B . . 119.9(3) ?
C6B C5B H5B . . 120.0 ?
C4B C5B H5B . . 120.0 ?
N1B1 C2B1 C3B1 . . 123.6(3) ?
N1B1 C2B1 H2B1 . . 118.2 ?
C3B1 C2B1 H2B1 . . 118.2 ?
N3 C2 N1 . . 124.7(2) ?
N3 C2 H2 . . 117.6 ?
N1 C2 H2 . . 117.6 ?
C4B C3B C2B . . 119.5(3) ?
C4B C3B H3B . . 120.3 ?
C2B C3B H3B . . 120.3 ?
N1B C6B C5B . . 123.0(3) ?
N1B C6B H6B . . 118.5 ?
C5B C6B H6B . . 118.5 ?
N1B C2B C3B . . 123.9(3) ?
N1B C2B H2B . . 118.1 ?
C3B C2B H2B . . 118.1 ?
C2B N1B C6B . . 116.8(2) ?
C2B N1B Mn1 . 4_666 116.33(18) ?
C6B N1B Mn1 . 4_666 126.39(18) ?
Mn1 O1W H1AW . . 121(3) ?
Mn1 O1W H1BW . . 117(3) ?
H1AW O1W H1BW . . 107(4) ?
Mn2 O2W H2BW . . 124(3) ?
Mn2 O2W H2AW . . 115(3) ?
H2BW O2W H2AW . . 111(4) ?
Mn2 O21W H21A . . 113(3) ?
Mn2 O21W H21B . . 131(3) ?
H21A O21W H21B . . 104(4) ?
Mn1 O11W H11A . . 120(3) ?
Mn1 O11W H11B . . 123(3) ?
H11A O11W H11B . . 113(4) ?
H5AW O5W H5BW . . 100.7 ?
H4AW O4W H4BW . . 93(6) ?
H3AW O3W H3BW . . 108.8 ?
Mn1 O12W H12A . . 123(3) ?
Mn1 O12W H12B . . 118(3) ?
H12A O12W H12B . . 105(4) ?
Mn2 O22W H22A . . 112(3) ?
Mn2 O22W H22B . . 114(2) ?
H22A O22W H22B . . 115(3) ?

loop_
_geom_bond_atom_site_label_1
_geom_bond_atom_site_label_2
_geom_bond_site_symmetry_2
_geom_bond_distance
_geom_bond_publ_flag
Mn1 O12W . 2.174(2) y
Mn1 O11W . 2.180(2) y
Mn1 O1W . 2.187(2) y
Mn1 O42 . 2.188(2) y
Mn1 N1B 4_465 2.219(2) y
Mn1 N3 . 2.272(2) y
Mn2 O2W . 2.154(2) y
Mn2 O21W . 2.170(2) y
Mn2 O22W . 2.201(2) y
Mn2 O62 . 2.2055(19) y
Mn2 N1B1 . 2.214(2) y
Mn2 N1 . 2.282(2) y
S3 O4S . 1.454(2) ?
S3 O1S . 1.461(2) ?
S3 O3S . 1.463(3) ?
S3 O2S . 1.477(2) ?
O42 C41 . 1.270(3) ?
O62 C61 . 1.268(3) ?
O61 C61 . 1.228(3) ?
C6 N1 . 1.336(3) ?
C6 C5 . 1.386(3) ?
C6 C61 . 1.528(3) ?
C4 N3 . 1.339(3) ?
C4 C5 . 1.384(3) ?
C4 C41 . 1.531(3) ?
O41 C41 . 1.217(3) ?
N3 C2 . 1.330(3) ?
C4B1 C3B1 . 1.389(4) ?
C4B1 C6B1 . 1.390(3) ?
C4B1 C4B . 1.488(3) ?
N1B1 C2B1 . 1.335(3) ?
N1B1 C5B1 . 1.340(3) ?
N1 C2 . 1.332(3) ?
C4B C3B . 1.377(4) ?
C4B C5B . 1.385(4) ?
C5 H5 . 0.9300 ?
C3B1 C2B1 . 1.380(4) ?
C3B1 H3B1 . 0.9300 ?
C6B1 C5B1 . 1.380(3) ?
C6B1 H6B1 . 0.9300 ?
C5B1 H5B1 . 0.9300 ?
C5B C6B . 1.381(4) ?
C5B H5B . 0.9300 ?
C2B1 H2B1 . 0.9300 ?
C2 H2 . 0.9300 ?
C3B C2B . 1.380(4) ?
C3B H3B . 0.9300 ?
C6B N1B . 1.333(3) ?
C6B H6B . 0.9300 ?
C2B N1B . 1.326(4) ?
C2B H2B . 0.9300 ?
N1B Mn1 4_666 2.219(2) ?
O1W H1AW . 0.820(5) ?
O1W H1BW . 0.818(5) ?
O2W H2BW . 0.820(5) ?
O2W H2AW . 0.818(5) ?
O21W H21A . 0.820(5) ?
O21W H21B . 0.821(5) ?
O11W H11A . 0.820(5) ?
O11W H11B . 0.819(5) ?
O5W H5AW . 0.8183 ?
O5W H5BW . 0.8202 ?
O4W H4AW . 0.819(5) ?
O4W H4BW . 0.820(5) ?
O3W H3AW . 0.8192 ?
O3W H3BW . 0.8207 ?
O12W H12A . 0.820(5) ?
O12W H12B . 0.819(5) ?
O22W H22A . 0.821(5) ?
O22W H22B . 0.819(5) ?

loop_
_geom_hbond_atom_site_label_D
_geom_hbond_atom_site_label_H
_geom_hbond_atom_site_label_A
_geom_hbond_site_symmetry_A
_geom_hbond_distance_DH
_geom_hbond_distance_HA
_geom_hbond_distance_DA
_geom_hbond_angle_DHA
O1W H1AW O4W . 0.820(5) 1.849(8) 2.667(5) 176(4)
O1W H1BW O2S 3_656 0.818(5) 2.113(16) 2.891(3) 159(4)
O2W H2BW O62 3_666 0.820(5) 1.960(8) 2.775(3) 172(4)
O2W H2AW O1S 3_656 0.818(5) 1.868(8) 2.681(3) 172(4)
O21W H21A O3S 2_656 0.820(5) 1.859(11) 2.663(3) 166(4)
O21W H21B O5W . 0.821(5) 1.966(8) 2.782(4) 172(4)
O11W H11A O42 3_566 0.820(5) 1.954(10) 2.760(3) 167(4)
O11W H11B O2S 2_656 0.819(5) 1.990(10) 2.797(3) 168(4)
O5W H5AW O4S 3_656 0.82 2.12 2.927(4) 168.3
O5W H5BW O61 1_545 0.82 2.15 2.910(3) 153.8
O4W H4AW O41 2_545 0.819(5) 1.890(12) 2.702(4) 170(6)
O4W H4BW O4W 3_565 0.820(5) 2.48(6) 2.908(7) 114(6)
O3W H3BW O3S 2_656 0.82 1.93 2.746(5) 178.1
O12W H12A O3W . 0.820(5) 1.851(11) 2.656(4) 167(4)
O12W H12B O2S 3_656 0.819(5) 2.039(11) 2.840(3) 166(4)
O22W H22A O4S 2_656 0.821(5) 1.950(8) 2.764(3) 171(3)
O22W H22B O61 2_646 0.819(5) 2.034(6) 2.852(3) 177(3)
